data_7248147
loop_
_publ_author_name
'Gavrikov, Andrey V.'
'Ilyukhin, Andrey B.'

_publ_section_title
;
 Union is strength: \p--\p stacking interactions are capable of preventing
 solid-state racemization of tris-chelate complexes
;
_journal_issue 12
_journal_name_full CrystEngComm
_journal_page_first 1677
_journal_page_last 1682
_journal_paper_doi 10.1039/D4CE00104D
_journal_volume 26
_journal_year 2024
_chemical_formula_moiety 'C36 H24 Co N6, Dy N5 O15'
_chemical_formula_sum 'C36 H24 Co Dy N11 O15'
_chemical_formula_weight 1072.09
_space_group_IT_number 14
_space_group_name_Hall '-P 2yn'
_space_group_name_H-M_alt 'P 1 21/n 1'
_symmetry_cell_setting monoclinic
_symmetry_Int_Tables_number 14
_symmetry_space_group_name_Hall '-P 2yn'
_symmetry_space_group_name_H-M 'P 1 21/n 1'
_atom_sites_solution_hydrogens geom
_audit_conform_dict_location ftp://ftp.iucr.org/pub/cif_core.dic
_audit_conform_dict_name cif_core.dic
_audit_conform_dict_version 2.4.3
_audit_creation_date 2016-10-16T21:18:57-00:00
_audit_creation_method 'WinGX routine CIF_UPDATE'
_audit_update_record
;
2023-09-15 deposited with the CCDC.	2024-02-14 downloaded from the CCDC.
;
_cell_angle_alpha 90
_cell_angle_beta 110.8510(10)
_cell_angle_gamma 90
_cell_formula_units_Z 4
_cell_length_a 17.7940(4)
_cell_length_b 12.4847(3)
_cell_length_c 19.4090(4)
_cell_measurement_reflns_used 9851
_cell_measurement_temperature 150(2)
_cell_measurement_theta_max 30.92
_cell_measurement_theta_min 2.45
_cell_volume 4029.38(16)
_computing_cell_refinement 'Bruker SAINT'
_computing_data_collection 'Bruker APEX2'
_computing_data_reduction 'Bruker SAINT'
_computing_molecular_graphics 'Bruker SHELXTL'
_computing_publication_material 'Bruker SHELXTL'
_computing_structure_refinement 'SHELXL-2014/7 (Sheldrick, 2014)'
_computing_structure_solution 'SHELXS-2014 (Sheldrick, 2015)'
_diffrn_ambient_temperature 150(2)
_diffrn_measured_fraction_theta_full 1
_diffrn_measured_fraction_theta_max 0.98
_diffrn_measurement_device_type 'Bruker APEX-II CCD'
_diffrn_measurement_method '\f and \w scans'
_diffrn_radiation_monochromator graphite
_diffrn_radiation_type MoK\a
_diffrn_radiation_wavelength 0.71073
_diffrn_reflns_av_R_equivalents 0.035
_diffrn_reflns_av_unetI/netI 0.0291
_diffrn_reflns_Laue_measured_fraction_full 1
_diffrn_reflns_Laue_measured_fraction_max 0.98
_diffrn_reflns_limit_h_max 24
_diffrn_reflns_limit_h_min -25
_diffrn_reflns_limit_k_max 18
_diffrn_reflns_limit_k_min -17
_diffrn_reflns_limit_l_max 27
_diffrn_reflns_limit_l_min -27
_diffrn_reflns_number 56647
_diffrn_reflns_point_group_measured_fraction_full 1
_diffrn_reflns_point_group_measured_fraction_max 0.98
_diffrn_reflns_theta_full 25.242
_diffrn_reflns_theta_max 31.01
_diffrn_reflns_theta_min 2.04
_diffrn_standards_number 0
_exptl_absorpt_coefficient_mu 2.337
_exptl_absorpt_correction_T_max 0.7462
_exptl_absorpt_correction_T_min 0.461
_exptl_absorpt_correction_type multi-scan
_exptl_absorpt_process_details 'SADABS 2014/5'
_exptl_crystal_colour yellow
_exptl_crystal_density_diffrn 1.767
_exptl_crystal_description block
_exptl_crystal_F_000 2120
_exptl_crystal_size_max 0.36
_exptl_crystal_size_mid 0.3
_exptl_crystal_size_min 0.2
_refine_diff_density_max 1.432
_refine_diff_density_min -0.876
_refine_diff_density_rms 0.089
_refine_ls_extinction_method none
_refine_ls_goodness_of_fit_ref 1.068
_refine_ls_hydrogen_treatment constr
_refine_ls_matrix_type full
_refine_ls_number_parameters 593
_refine_ls_number_reflns 12597
_refine_ls_number_restraints 36
_refine_ls_restrained_S_all 1.069
_refine_ls_R_factor_all 0.0363
_refine_ls_R_factor_gt 0.0273
_refine_ls_shift/su_max 0.002
_refine_ls_shift/su_mean 0
_refine_ls_structure_factor_coef Fsqd
_refine_ls_weighting_details 'w=1/[\s^2^(Fo^2^)+(0.0400P)^2^+1.0000P] where P=(Fo^2^+2Fc^2^)/3'
_refine_ls_weighting_scheme calc
_refine_ls_wR_factor_gt 0.0699
_refine_ls_wR_factor_ref 0.0741
_reflns_Friedel_coverage 0
_reflns_number_gt 10670
_reflns_number_total 12597
_reflns_threshold_expression 'I > 2\s(I)'
_cod_data_source_file d4ce00104d2.cif
_cod_data_source_block CoDy
_cod_depositor_comments 'Adding full bibliography for 7248144--7248174.cif.'
_cod_original_sg_symbol_H-M 'P 21/n'
_cod_database_code 7248147

loop_
_symmetry_equiv_pos_as_xyz
'x, y, z'
'-x+1/2, y+1/2, -z+1/2'
'-x, -y, -z'
'x-1/2, -y-1/2, z-1/2'

loop_
_atom_site_label
_atom_site_type_symbol
_atom_site_fract_x
_atom_site_fract_y
_atom_site_fract_z
_atom_site_U_iso_or_equiv
_atom_site_adp_type
_atom_site_occupancy
_atom_site_site_symmetry_order
_atom_site_calc_flag
_atom_site_refinement_flags_posn
_atom_site_refinement_flags_adp
_atom_site_refinement_flags_occupancy
_atom_site_disorder_assembly
_atom_site_disorder_group
Dy1 Dy 0.06843(2) 0.14748(2) 0.30433(2) 0.02020(3) Uani 1 1 d . . . . .
Co1 Co 0.64848(2) 0.21409(2) 0.38367(2) 0.01776(6) Uani 1 1 d . . . . .
O1 O 0.12034(11) -0.00519(14) 0.38617(10) 0.0402(4) Uani 1 1 d D . . . .
O2 O 0.04078(10) -0.04467(14) 0.27672(9) 0.0347(4) Uani 1 1 d D . . . .
O3 O 0.09420(13) -0.17161(14) 0.35616(11) 0.0454(5) Uani 1 1 d D . . . .
N7 N 0.08573(12) -0.07711(15) 0.34003(11) 0.0306(4) Uani 1 1 d D . . . .
O4 O 0.19353(9) 0.21100(15) 0.39319(9) 0.0335(4) Uani 1 1 d . . . . .
O5 O 0.10156(9) 0.19371(16) 0.43955(9) 0.0339(4) Uani 1 1 d . . . . .
O6 O 0.22245(11) 0.23569(18) 0.51027(9) 0.0437(5) Uani 1 1 d . . . . .
N8 N 0.17369(11) 0.21358(16) 0.44976(10) 0.0257(4) Uani 1 1 d . . . . .
O7 O -0.07169(10) 0.14298(14) 0.22109(10) 0.0349(4) Uani 1 1 d . . . . .
O8 O -0.04923(9) 0.11246(14) 0.33589(9) 0.0292(3) Uani 1 1 d . . . . .
O9 O -0.17218(9) 0.11454(14) 0.25737(12) 0.0403(4) Uani 1 1 d . . . . .
O10 O 0.1776(3) 0.1089(5) 0.2626(2) 0.0390(11) Uani 0.65 1 d D U P A 1
O11 O 0.0622(2) 0.1263(4) 0.1760(2) 0.0391(9) Uani 0.65 1 d D U P A 1
O12 O 0.1677(2) 0.1029(4) 0.1466(2) 0.0690(12) Uani 0.65 1 d D U P A 1
N10 N 0.1363(2) 0.1151(4) 0.1918(2) 0.0400(9) Uani 0.65 1 d D . P A 1
O102 O 0.1771(7) 0.0800(9) 0.2715(6) 0.042(3) Uiso 0.35 1 d D . P A 2
O112 O 0.0650(5) 0.0938(6) 0.1810(5) 0.0298(19) Uiso 0.35 1 d D . P A 2
O122 O 0.1687(6) 0.0349(7) 0.1605(5) 0.079(3) Uiso 0.35 1 d D . P A 2
N102 N 0.1383(5) 0.0722(6) 0.2026(4) 0.035(2) Uiso 0.35 1 d D . P A 2
O13 O 0.07870(17) 0.31424(19) 0.24693(15) 0.0693(8) Uani 1 1 d . . . . .
O14 O 0.01414(12) 0.32477(14) 0.31950(11) 0.0405(4) Uani 1 1 d . . . . .
O15 O 0.01949(12) 0.46289(14) 0.25249(11) 0.0468(5) Uani 1 1 d . . . . .
N11 N 0.03648(12) 0.37071(16) 0.27213(11) 0.0309(4) Uani 1 1 d . . . . .
N1 N 0.52331(10) 0.19189(14) 0.35953(9) 0.0201(3) Uani 1 1 d . . . . .
N2 N 0.64628(11) 0.15355(13) 0.48618(10) 0.0218(3) Uani 1 1 d . . . . .
N3 N 0.64451(10) 0.37265(14) 0.42610(10) 0.0214(3) Uani 1 1 d . . . . .
N4 N 0.77294(10) 0.25288(14) 0.43231(9) 0.0211(3) Uani 1 1 d . . . . .
N5 N 0.66447(9) 0.06318(13) 0.33964(9) 0.0189(3) Uani 1 1 d . . . . .
N6 N 0.63948(9) 0.25718(13) 0.27531(9) 0.0181(3) Uani 1 1 d . . . . .
N9 N -0.10041(11) 0.12342(14) 0.27024(12) 0.0275(4) Uani 1 1 d . . . . .
C1 C 0.46318(12) 0.20454(18) 0.29591(12) 0.0260(4) Uani 1 1 d . . . . .
H1A H 0.4752 0.2159 0.2525 0.031 Uiso 1 1 calc R U . . .
C2 C 0.38243(13) 0.2018(2) 0.29022(14) 0.0333(5) Uani 1 1 d . . . . .
H2A H 0.3409 0.2107 0.2436 0.04 Uiso 1 1 calc R U . . .
C3 C 0.36362(13) 0.1863(2) 0.35182(14) 0.0345(5) Uani 1 1 d . . . . .
H3A H 0.309 0.186 0.3485 0.041 Uiso 1 1 calc R U . . .
C4 C 0.42578(13) 0.17060(18) 0.42036(13) 0.0271(4) Uani 1 1 d . . . . .
C5 C 0.41246(15) 0.1509(2) 0.48788(15) 0.0354(5) Uani 1 1 d . . . . .
H5A H 0.3592 0.1529 0.4882 0.043 Uiso 1 1 calc R U . . .
C6 C 0.47416(16) 0.1295(2) 0.55101(14) 0.0356(5) Uani 1 1 d . . . . .
H6A H 0.4635 0.1159 0.5948 0.043 Uiso 1 1 calc R U . . .
C7 C 0.55571(14) 0.12673(18) 0.55313(13) 0.0281(4) Uani 1 1 d . . . . .
C8 C 0.62202(16) 0.0984(2) 0.61604(13) 0.0347(5) Uani 1 1 d . . . . .
H8A H 0.6144 0.0797 0.6605 0.042 Uiso 1 1 calc R U . . .
C9 C 0.69689(15) 0.0981(2) 0.61277(12) 0.0352(5) Uani 1 1 d . . . . .
H9A H 0.7419 0.0779 0.6546 0.042 Uiso 1 1 calc R U . . .
C10 C 0.70739(14) 0.12800(19) 0.54688(12) 0.0292(5) Uani 1 1 d . . . . .
H10A H 0.7603 0.1299 0.5458 0.035 Uiso 1 1 calc R U . . .
C11 C 0.57081(12) 0.15108(16) 0.48855(12) 0.0215(4) Uani 1 1 d . . . . .
C12 C 0.50506(12) 0.17302(16) 0.42113(12) 0.0215(4) Uani 1 1 d . . . . .
C13 C 0.58206(13) 0.43523(18) 0.41967(12) 0.0279(4) Uani 1 1 d . . . . .
H13A H 0.5309 0.4155 0.3853 0.034 Uiso 1 1 calc R U . . .
C14 C 0.58789(15) 0.52872(19) 0.46093(13) 0.0327(5) Uani 1 1 d . . . . .
H14A H 0.5417 0.5719 0.4537 0.039 Uiso 1 1 calc R U . . .
C15 C 0.66072(15) 0.55740(19) 0.51175(13) 0.0327(5) Uani 1 1 d . . . . .
H15A H 0.6653 0.6194 0.5414 0.039 Uiso 1 1 calc R U . . .
C16 C 0.72901(14) 0.49409(17) 0.51981(11) 0.0263(4) Uani 1 1 d . . . . .
C17 C 0.80797(16) 0.51997(19) 0.56960(13) 0.0344(5) Uani 1 1 d . . . . .
H17A H 0.815 0.5787 0.6024 0.041 Uiso 1 1 calc R U . . .
C18 C 0.87277(15) 0.4623(2) 0.57086(13) 0.0340(5) Uani 1 1 d . . . . .
H18A H 0.9247 0.4822 0.6036 0.041 Uiso 1 1 calc R U . . .
C19 C 0.86396(13) 0.37164(18) 0.52342(12) 0.0260(4) Uani 1 1 d . . . . .
C20 C 0.92885(13) 0.3121(2) 0.51870(13) 0.0335(5) Uani 1 1 d . . . . .
H20A H 0.9823 0.3309 0.5485 0.04 Uiso 1 1 calc R U . . .
C21 C 0.91550(13) 0.2272(2) 0.47152(13) 0.0343(5) Uani 1 1 d . . . . .
H21A H 0.9593 0.1878 0.4673 0.041 Uiso 1 1 calc R U . . .
C22 C 0.83602(12) 0.19902(19) 0.42936(12) 0.0273(4) Uani 1 1 d . . . . .
H22A H 0.827 0.1389 0.3974 0.033 Uiso 1 1 calc R U . . .
C23 C 0.78643(12) 0.33992(16) 0.47731(11) 0.0206(4) Uani 1 1 d . . . . .
C24 C 0.71765(12) 0.40316(16) 0.47453(11) 0.0208(4) Uani 1 1 d . . . . .
C25 C 0.67530(12) -0.03277(17) 0.37183(12) 0.0248(4) Uani 1 1 d . . . . .
H25A H 0.6804 -0.0372 0.4222 0.03 Uiso 1 1 calc R U . . .
C26 C 0.67947(13) -0.12728(17) 0.33454(14) 0.0285(5) Uani 1 1 d . . . . .
H26A H 0.6866 -0.1944 0.3591 0.034 Uiso 1 1 calc R U . . .
C27 C 0.67307(13) -0.12167(17) 0.26246(13) 0.0270(4) Uani 1 1 d . . . . .
H27A H 0.6761 -0.1851 0.2365 0.032 Uiso 1 1 calc R U . . .
C28 C 0.66205(12) -0.02220(16) 0.22684(12) 0.0224(4) Uani 1 1 d . . . . .
C29 C 0.65515(13) -0.00922(18) 0.15146(12) 0.0286(4) Uani 1 1 d . . . . .
H29A H 0.6579 -0.0705 0.1235 0.034 Uiso 1 1 calc R U . . .
C30 C 0.64476(13) 0.08829(18) 0.11933(12) 0.0262(4) Uani 1 1 d . . . . .
H30A H 0.6416 0.0947 0.0696 0.031 Uiso 1 1 calc R U . . .
C31 C 0.63845(11) 0.18229(16) 0.15947(11) 0.0200(4) Uani 1 1 d . . . . .
C32 C 0.62495(12) 0.28533(17) 0.12849(12) 0.0240(4) Uani 1 1 d . . . . .
H32A H 0.6197 0.2958 0.0785 0.029 Uiso 1 1 calc R U . . .
C33 C 0.61947(13) 0.37068(17) 0.17086(12) 0.0257(4) Uani 1 1 d . . . . .
H33A H 0.6102 0.4408 0.1506 0.031 Uiso 1 1 calc R U . . .
C34 C 0.62763(13) 0.35324(16) 0.24439(12) 0.0228(4) Uani 1 1 d . . . . .
H34A H 0.6245 0.4131 0.2735 0.027 Uiso 1 1 calc R U . . .
C35 C 0.64489(11) 0.17208(15) 0.23342(10) 0.0170(3) Uani 1 1 d . . . . .
C36 C 0.65737(11) 0.06840(15) 0.26771(10) 0.0181(3) Uani 1 1 d . . . . .

loop_
_atom_site_aniso_label
_atom_site_aniso_U_11
_atom_site_aniso_U_22
_atom_site_aniso_U_33
_atom_site_aniso_U_23
_atom_site_aniso_U_13
_atom_site_aniso_U_12
Dy1 0.01425(5) 0.02454(5) 0.02120(5) -0.00264(3) 0.00554(4) -0.00043(3)
Co1 0.01493(12) 0.02140(13) 0.01725(12) -0.00025(10) 0.00608(10) 0.00028(9)
O1 0.0417(10) 0.0283(8) 0.0363(9) -0.0044(7) -0.0035(8) 0.0021(7)
O2 0.0312(8) 0.0310(8) 0.0329(9) -0.0043(7) 0.0002(7) 0.0026(7)
O3 0.0587(13) 0.0245(8) 0.0424(11) -0.0016(8) 0.0052(9) 0.0029(8)
N7 0.0269(9) 0.0274(9) 0.0326(10) -0.0030(8) 0.0045(8) 0.0027(7)
O4 0.0261(8) 0.0528(11) 0.0247(8) -0.0123(7) 0.0127(7) -0.0119(7)
O5 0.0206(7) 0.0537(11) 0.0288(8) -0.0054(8) 0.0107(6) -0.0014(7)
O6 0.0317(9) 0.0742(14) 0.0200(8) -0.0077(8) 0.0026(7) -0.0068(9)
N8 0.0210(8) 0.0337(10) 0.0209(8) -0.0007(7) 0.0057(7) -0.0002(7)
O7 0.0222(8) 0.0457(10) 0.0321(9) 0.0042(7) 0.0040(7) 0.0015(7)
O8 0.0218(7) 0.0327(8) 0.0332(9) -0.0038(7) 0.0100(6) -0.0037(6)
O9 0.0156(7) 0.0310(8) 0.0713(13) -0.0057(9) 0.0117(8) -0.0014(6)
O10 0.0207(15) 0.067(4) 0.0311(18) -0.024(2) 0.0109(13) -0.0045(19)
O11 0.0337(18) 0.057(3) 0.0232(16) -0.006(2) 0.0058(12) -0.0033(19)
O12 0.062(2) 0.118(4) 0.045(2) -0.035(2) 0.0409(18) -0.008(2)
N10 0.039(2) 0.053(3) 0.0326(19) -0.018(2) 0.0187(16) -0.0040(19)
O13 0.106(2) 0.0512(13) 0.0855(18) 0.0276(13) 0.0762(17) 0.0188(13)
O14 0.0459(11) 0.0310(9) 0.0516(11) 0.0061(8) 0.0259(9) 0.0031(8)
O15 0.0492(11) 0.0270(9) 0.0526(12) 0.0133(8) 0.0038(9) -0.0024(8)
N11 0.0281(10) 0.0313(10) 0.0269(10) 0.0030(8) 0.0017(8) -0.0041(8)
N1 0.0165(7) 0.0218(8) 0.0221(8) 0.0023(7) 0.0070(6) 0.0005(6)
N2 0.0201(8) 0.0262(9) 0.0201(8) 0.0016(6) 0.0084(7) 0.0024(6)
N3 0.0202(8) 0.0239(8) 0.0205(8) -0.0004(6) 0.0076(7) 0.0003(6)
N4 0.0170(7) 0.0258(8) 0.0205(8) -0.0001(7) 0.0066(6) 0.0004(6)
N5 0.0152(7) 0.0202(8) 0.0204(8) 0.0012(6) 0.0053(6) -0.0011(6)
N6 0.0157(7) 0.0196(7) 0.0196(8) 0.0000(6) 0.0071(6) 0.0007(6)
N9 0.0177(8) 0.0189(8) 0.0439(11) -0.0041(8) 0.0084(8) 0.0004(6)
C1 0.0207(9) 0.0301(11) 0.0242(10) 0.0018(8) 0.0045(8) -0.0005(8)
C2 0.0179(10) 0.0435(14) 0.0330(12) 0.0027(10) 0.0023(9) -0.0005(9)
C3 0.0164(10) 0.0420(13) 0.0443(14) 0.0030(11) 0.0098(10) -0.0006(9)
C4 0.0217(10) 0.0274(10) 0.0361(12) -0.0003(9) 0.0153(9) 0.0004(8)
C5 0.0284(12) 0.0440(14) 0.0435(14) 0.0006(11) 0.0246(11) 0.0009(10)
C6 0.0368(13) 0.0463(14) 0.0349(13) 0.0021(11) 0.0263(11) 0.0016(10)
C7 0.0326(11) 0.0315(11) 0.0260(11) -0.0013(9) 0.0176(9) 0.0018(9)
C8 0.0432(13) 0.0426(14) 0.0225(11) 0.0018(10) 0.0168(10) 0.0033(11)
C9 0.0356(12) 0.0497(15) 0.0186(10) 0.0056(10) 0.0073(9) 0.0067(11)
C10 0.0241(10) 0.0396(12) 0.0223(10) 0.0035(9) 0.0062(8) 0.0042(9)
C11 0.0217(9) 0.0223(9) 0.0223(9) -0.0017(7) 0.0099(8) 0.0009(7)
C12 0.0195(9) 0.0220(9) 0.0253(10) -0.0006(8) 0.0107(8) 0.0003(7)
C13 0.0252(10) 0.0300(11) 0.0276(10) 0.0016(9) 0.0083(8) 0.0058(8)
C14 0.0346(12) 0.0304(11) 0.0326(12) 0.0015(9) 0.0115(10) 0.0115(9)
C15 0.0424(13) 0.0258(11) 0.0303(11) -0.0035(9) 0.0136(10) 0.0041(9)
C16 0.0327(11) 0.0239(10) 0.0205(9) -0.0013(8) 0.0072(8) -0.0003(8)
C17 0.0422(13) 0.0289(11) 0.0248(11) -0.0070(9) 0.0030(10) -0.0041(10)
C18 0.0311(12) 0.0353(12) 0.0263(11) -0.0046(9) -0.0013(9) -0.0069(10)
C19 0.0221(10) 0.0325(11) 0.0192(9) 0.0010(8) 0.0021(8) -0.0033(8)
C20 0.0185(10) 0.0471(14) 0.0282(11) 0.0004(10) 0.0001(9) -0.0022(9)
C21 0.0187(10) 0.0483(14) 0.0337(12) -0.0033(11) 0.0068(9) 0.0052(9)
C22 0.0201(9) 0.0349(12) 0.0268(11) -0.0032(9) 0.0080(8) 0.0027(8)
C23 0.0201(9) 0.0256(10) 0.0163(9) 0.0014(7) 0.0066(7) -0.0016(7)
C24 0.0219(9) 0.0235(10) 0.0167(9) 0.0019(7) 0.0067(7) 0.0006(7)
C25 0.0215(9) 0.0249(10) 0.0270(10) 0.0040(8) 0.0075(8) 0.0001(8)
C26 0.0239(10) 0.0217(10) 0.0370(12) 0.0039(9) 0.0072(9) -0.0002(8)
C27 0.0224(10) 0.0202(9) 0.0368(12) -0.0042(9) 0.0086(9) -0.0004(8)
C28 0.0168(8) 0.0223(9) 0.0277(10) -0.0031(8) 0.0076(8) -0.0013(7)
C29 0.0305(11) 0.0278(11) 0.0291(11) -0.0105(9) 0.0127(9) -0.0009(9)
C30 0.0281(10) 0.0310(11) 0.0215(9) -0.0059(8) 0.0114(8) -0.0002(8)
C31 0.0134(8) 0.0268(9) 0.0198(9) -0.0025(8) 0.0058(7) -0.0013(7)
C32 0.0201(9) 0.0317(11) 0.0206(9) 0.0036(8) 0.0078(8) 0.0007(8)
C33 0.0270(10) 0.0244(10) 0.0272(11) 0.0066(8) 0.0117(9) 0.0037(8)
C34 0.0246(10) 0.0203(9) 0.0250(10) -0.0009(8) 0.0105(8) 0.0018(7)
C35 0.0115(8) 0.0213(9) 0.0176(8) -0.0014(7) 0.0043(7) -0.0004(6)
C36 0.0120(8) 0.0213(9) 0.0207(9) -0.0011(7) 0.0057(7) -0.0010(6)

loop_
_atom_type_symbol
_atom_type_description
_atom_type_scat_dispersion_real
_atom_type_scat_dispersion_imag
_atom_type_scat_source
C C 0.0033 0.0016 'International Tables Vol C Tables 4.2.6.8 and 6.1.1.4'
H H 0 0 'International Tables Vol C Tables 4.2.6.8 and 6.1.1.4'
N N 0.0061 0.0033 'International Tables Vol C Tables 4.2.6.8 and 6.1.1.4'
O O 0.0106 0.006 'International Tables Vol C Tables 4.2.6.8 and 6.1.1.4'
Co Co 0.3494 0.9721 'International Tables Vol C Tables 4.2.6.8 and 6.1.1.4'
Dy Dy -0.1892 4.4098 'International Tables Vol C Tables 4.2.6.8 and 6.1.1.4'

loop_
_geom_angle_atom_site_label_1
_geom_angle_atom_site_label_2
_geom_angle_atom_site_label_3
_geom_angle
_geom_angle_site_symmetry_1
_geom_angle_site_symmetry_3
_geom_angle_publ_flag
O102 Dy1 O13 88.8(3) . . ?
O13 Dy1 O10 79.23(18) . . ?
O102 Dy1 O4 71.3(3) . . ?
O13 Dy1 O4 80.98(9) . . ?
O10 Dy1 O4 69.90(10) . . ?
O102 Dy1 O8 149.0(3) . . ?
O13 Dy1 O8 119.33(7) . . ?
O10 Dy1 O8 157.53(16) . . ?
O4 Dy1 O8 122.63(5) . . ?
O102 Dy1 O7 123.2(3) . . ?
O13 Dy1 O7 86.63(8) . . ?
O10 Dy1 O7 121.97(10) . . ?
O4 Dy1 O7 160.94(6) . . ?
O8 Dy1 O7 52.56(6) . . ?
O102 Dy1 O1 75.2(2) . . ?
O13 Dy1 O1 154.92(8) . . ?
O10 Dy1 O1 84.20(17) . . ?
O4 Dy1 O1 75.68(6) . . ?
O8 Dy1 O1 81.69(6) . . ?
O7 Dy1 O1 118.24(6) . . ?
O102 Dy1 O112 52.3(3) . . ?
O13 Dy1 O112 76.39(19) . . ?
O4 Dy1 O112 118.7(2) . . ?
O8 Dy1 O112 118.1(2) . . ?
O7 Dy1 O112 71.6(2) . . ?
O1 Dy1 O112 106.99(17) . . ?
O13 Dy1 O11 66.90(14) . . ?
O10 Dy1 O11 52.42(13) . . ?
O4 Dy1 O11 117.08(10) . . ?
O8 Dy1 O11 120.23(10) . . ?
O7 Dy1 O11 70.18(10) . . ?
O1 Dy1 O11 116.34(13) . . ?
O102 Dy1 O2 73.6(3) . . ?
O13 Dy1 O2 141.69(8) . . ?
O10 Dy1 O2 81.65(16) . . ?
O4 Dy1 O2 122.43(6) . . ?
O8 Dy1 O2 75.88(6) . . ?
O7 Dy1 O2 75.90(6) . . ?
O1 Dy1 O2 51.90(5) . . ?
O112 Dy1 O2 65.85(18) . . ?
O11 Dy1 O2 75.10(13) . . ?
O102 Dy1 O14 137.1(3) . . ?
O13 Dy1 O14 51.41(7) . . ?
O10 Dy1 O14 128.00(17) . . ?
O4 Dy1 O14 85.46(6) . . ?
O8 Dy1 O14 73.86(6) . . ?
O7 Dy1 O14 75.48(6) . . ?
O1 Dy1 O14 133.95(6) . . ?
O112 Dy1 O14 118.88(18) . . ?
O11 Dy1 O14 109.67(13) . . ?
O2 Dy1 O14 147.03(6) . . ?
O102 Dy1 O5 116.2(2) . . ?
O13 Dy1 O5 104.73(8) . . ?
O10 Dy1 O5 118.35(10) . . ?
O4 Dy1 O5 51.10(5) . . ?
O8 Dy1 O5 71.55(5) . . ?
O7 Dy1 O5 119.68(6) . . ?
O1 Dy1 O5 67.10(6) . . ?
O112 Dy1 O5 168.57(19) . . ?
O11 Dy1 O5 167.60(11) . . ?
O2 Dy1 O5 113.56(6) . . ?
O14 Dy1 O5 68.35(6) . . ?
N6 Co1 N1 96.38(6) . . ?
N6 Co1 N5 78.48(6) . . ?
N1 Co1 N5 94.32(6) . . ?
N6 Co1 N4 94.67(6) . . ?
N1 Co1 N4 165.88(7) . . ?
N5 Co1 N4 96.47(6) . . ?
N6 Co1 N2 172.23(7) . . ?
N1 Co1 N2 78.14(7) . . ?
N5 Co1 N2 96.30(6) . . ?
N4 Co1 N2 91.63(7) . . ?
N6 Co1 N3 98.32(6) . . ?
N1 Co1 N3 91.70(7) . . ?
N5 Co1 N3 173.46(6) . . ?
N4 Co1 N3 78.01(7) . . ?
N2 Co1 N3 87.43(7) . . ?
N7 O1 Dy1 96.75(13) . . ?
N7 O2 Dy1 95.25(12) . . ?
O3 N7 O1 121.5(2) . . ?
O3 N7 O2 122.40(19) . . ?
O1 N7 O2 116.07(19) . . ?
O3 N7 Dy1 178.88(18) . . ?
O1 N7 Dy1 57.42(11) . . ?
O2 N7 Dy1 58.68(10) . . ?
N8 O4 Dy1 99.02(12) . . ?
N8 O5 Dy1 93.22(12) . . ?
O6 N8 O5 122.40(19) . . ?
O6 N8 O4 121.24(18) . . ?
O5 N8 O4 116.35(17) . . ?
O6 N8 Dy1 174.78(16) . . ?
O5 N8 Dy1 61.22(10) . . ?
O4 N8 Dy1 55.37(10) . . ?
N9 O7 Dy1 95.60(13) . . ?
N9 O8 Dy1 95.83(12) . . ?
N10 O10 Dy1 97.1(3) . . ?
N10 O11 Dy1 95.8(3) . . ?
O12 N10 O11 123.9(4) . . ?
O12 N10 O10 121.6(4) . . ?
O11 N10 O10 114.3(4) . . ?
O12 N10 Dy1 177.3(3) . . ?
O11 N10 Dy1 58.6(2) . . ?
O10 N10 Dy1 56.0(2) . . ?
N102 O102 Dy1 96.9(7) . . ?
N102 O112 Dy1 94.1(6) . . ?
O122 N102 O112 121.1(9) . . ?
O122 N102 O102 122.0(9) . . ?
O112 N102 O102 116.5(9) . . ?
O122 N102 Dy1 176.8(7) . . ?
O112 N102 Dy1 59.9(6) . . ?
O102 N102 Dy1 56.7(6) . . ?
N11 O13 Dy1 98.75(15) . . ?
N11 O14 Dy1 94.72(14) . . ?
O15 N11 O13 121.9(2) . . ?
O15 N11 O14 123.4(2) . . ?
O13 N11 O14 114.7(2) . . ?
O15 N11 Dy1 174.61(17) . . ?
O13 N11 Dy1 55.74(12) . . ?
O14 N11 Dy1 59.28(12) . . ?
C1 N1 C12 118.14(18) . . ?
C1 N1 Co1 128.73(14) . . ?
C12 N1 Co1 112.74(13) . . ?
C10 N2 C11 118.12(18) . . ?
C10 N2 Co1 129.03(15) . . ?
C11 N2 Co1 112.59(13) . . ?
C13 N3 C24 117.57(18) . . ?
C13 N3 Co1 130.17(15) . . ?
C24 N3 Co1 111.58(13) . . ?
C22 N4 C23 118.27(18) . . ?
C22 N4 Co1 128.85(15) . . ?
C23 N4 Co1 112.57(13) . . ?
C25 N5 C36 118.03(17) . . ?
C25 N5 Co1 128.67(14) . . ?
C36 N5 Co1 113.17(12) . . ?
C34 N6 C35 118.01(17) . . ?
C34 N6 Co1 128.53(14) . . ?
C35 N6 Co1 113.43(12) . . ?
O9 N9 O7 122.9(2) . . ?
O9 N9 O8 121.1(2) . . ?
O7 N9 O8 115.98(17) . . ?
O9 N9 Dy1 178.33(17) . . ?
O7 N9 Dy1 58.41(10) . . ?
O8 N9 Dy1 57.60(10) . . ?
N1 C1 C2 122.4(2) . . ?
N1 C1 H1A 118.8 . . ?
C2 C1 H1A 118.8 . . ?
C3 C2 C1 119.9(2) . . ?
C3 C2 H2A 120.1 . . ?
C1 C2 H2A 120.1 . . ?
C2 C3 C4 119.5(2) . . ?
C2 C3 H3A 120.3 . . ?
C4 C3 H3A 120.3 . . ?
C12 C4 C3 117.0(2) . . ?
C12 C4 C5 119.1(2) . . ?
C3 C4 C5 123.9(2) . . ?
C6 C5 C4 121.2(2) . . ?
C6 C5 H5A 119.4 . . ?
C4 C5 H5A 119.4 . . ?
C5 C6 C7 121.2(2) . . ?
C5 C6 H6A 119.4 . . ?
C7 C6 H6A 119.4 . . ?
C11 C7 C8 117.4(2) . . ?
C11 C7 C6 118.7(2) . . ?
C8 C7 C6 123.8(2) . . ?
C9 C8 C7 119.6(2) . . ?
C9 C8 H8A 120.2 . . ?
C7 C8 H8A 120.2 . . ?
C8 C9 C10 119.5(2) . . ?
C8 C9 H9A 120.3 . . ?
C10 C9 H9A 120.3 . . ?
N2 C10 C9 122.6(2) . . ?
N2 C10 H10A 118.7 . . ?
C9 C10 H10A 118.7 . . ?
N2 C11 C7 122.6(2) . . ?
N2 C11 C12 117.27(18) . . ?
C7 C11 C12 120.07(19) . . ?
N1 C12 C4 123.00(19) . . ?
N1 C12 C11 117.36(18) . . ?
C4 C12 C11 119.61(19) . . ?
N3 C13 C14 123.3(2) . . ?
N3 C13 H13A 118.4 . . ?
C14 C13 H13A 118.4 . . ?
C15 C14 C13 119.3(2) . . ?
C15 C14 H14A 120.3 . . ?
C13 C14 H14A 120.3 . . ?
C14 C15 C16 119.4(2) . . ?
C14 C15 H15A 120.3 . . ?
C16 C15 H15A 120.3 . . ?
C24 C16 C15 117.2(2) . . ?
C24 C16 C17 119.5(2) . . ?
C15 C16 C17 123.3(2) . . ?
C18 C17 C16 121.2(2) . . ?
C18 C17 H17A 119.4 . . ?
C16 C17 H17A 119.4 . . ?
C17 C18 C19 120.8(2) . . ?
C17 C18 H18A 119.6 . . ?
C19 C18 H18A 119.6 . . ?
C20 C19 C23 116.9(2) . . ?
C20 C19 C18 123.8(2) . . ?
C23 C19 C18 119.3(2) . . ?
C21 C20 C19 120.3(2) . . ?
C21 C20 H20A 119.9 . . ?
C19 C20 H20A 119.9 . . ?
C20 C21 C22 119.0(2) . . ?
C20 C21 H21A 120.5 . . ?
C22 C21 H21A 120.5 . . ?
N4 C22 C21 122.7(2) . . ?
N4 C22 H22A 118.7 . . ?
C21 C22 H22A 118.7 . . ?
N4 C23 C19 122.79(19) . . ?
N4 C23 C24 117.39(18) . . ?
C19 C23 C24 119.78(19) . . ?
N3 C24 C16 123.19(19) . . ?
N3 C24 C23 117.59(18) . . ?
C16 C24 C23 119.20(18) . . ?
N5 C25 C26 122.7(2) . . ?
N5 C25 H25A 118.6 . . ?
C26 C25 H25A 118.6 . . ?
C27 C26 C25 119.1(2) . . ?
C27 C26 H26A 120.4 . . ?
C25 C26 H26A 120.4 . . ?
C26 C27 C28 119.8(2) . . ?
C26 C27 H27A 120.1 . . ?
C28 C27 H27A 120.1 . . ?
C27 C28 C36 117.55(19) . . ?
C27 C28 C29 123.38(19) . . ?
C36 C28 C29 119.08(19) . . ?
C30 C29 C28 121.42(19) . . ?
C30 C29 H29A 119.3 . . ?
C28 C29 H29A 119.3 . . ?
C29 C30 C31 120.73(19) . . ?
C29 C30 H30A 119.6 . . ?
C31 C30 H30A 119.6 . . ?
C32 C31 C35 117.40(18) . . ?
C32 C31 C30 123.46(19) . . ?
C35 C31 C30 119.14(19) . . ?
C33 C32 C31 119.55(19) . . ?
C33 C32 H32A 120.2 . . ?
C31 C32 H32A 120.2 . . ?
C32 C33 C34 119.16(19) . . ?
C32 C33 H33A 120.4 . . ?
C34 C33 H33A 120.4 . . ?
N6 C34 C33 123.05(19) . . ?
N6 C34 H34A 118.5 . . ?
C33 C34 H34A 118.5 . . ?
N6 C35 C31 122.81(18) . . ?
N6 C35 C36 117.30(17) . . ?
C31 C35 C36 119.89(17) . . ?
N5 C36 C28 122.75(18) . . ?
N5 C36 C35 117.52(17) . . ?
C28 C36 C35 119.73(18) . . ?

loop_
_geom_bond_atom_site_label_1
_geom_bond_atom_site_label_2
_geom_bond_distance
_geom_bond_site_symmetry_2
_geom_bond_publ_flag
Dy1 O102 2.394(13) . ?
Dy1 O13 2.399(2) . ?
Dy1 O10 2.404(4) . ?
Dy1 O4 2.4136(15) . ?
Dy1 O8 2.4213(15) . ?
Dy1 O7 2.4418(17) . ?
Dy1 O1 2.4422(17) . ?
Dy1 O112 2.465(10) . ?
Dy1 O11 2.467(4) . ?
Dy1 O2 2.4691(17) . ?
Dy1 O14 2.4742(18) . ?
Dy1 O5 2.5430(16) . ?
Co1 N6 2.1208(16) . ?
Co1 N1 2.1247(16) . ?
Co1 N5 2.1292(16) . ?
Co1 N4 2.1311(16) . ?
Co1 N2 2.1417(18) . ?
Co1 N3 2.1548(17) . ?
O1 N7 1.263(2) . ?
O2 N7 1.271(3) . ?
O3 N7 1.216(2) . ?
O4 N8 1.268(2) . ?
O5 N8 1.252(2) . ?
O6 N8 1.218(2) . ?
O7 N9 1.256(3) . ?
O8 N9 1.283(2) . ?
O9 N9 1.216(2) . ?
O10 N10 1.310(5) . ?
O11 N10 1.252(5) . ?
O12 N10 1.205(4) . ?
O102 N102 1.272(10) . ?
O112 N102 1.250(9) . ?
O122 N102 1.220(9) . ?
O13 N11 1.250(3) . ?
O14 N11 1.262(3) . ?
O15 N11 1.216(3) . ?
N1 C1 1.324(3) . ?
N1 C12 1.366(3) . ?
N2 C10 1.327(3) . ?
N2 C11 1.360(3) . ?
N3 C13 1.327(3) . ?
N3 C24 1.361(3) . ?
N4 C22 1.327(3) . ?
N4 C23 1.361(3) . ?
N5 C25 1.333(3) . ?
N5 C36 1.358(2) . ?
N6 C34 1.324(3) . ?
N6 C35 1.362(2) . ?
C1 C2 1.402(3) . ?
C1 H1A 0.95 . ?
C2 C3 1.365(3) . ?
C2 H2A 0.95 . ?
C3 C4 1.409(3) . ?
C3 H3A 0.95 . ?
C4 C12 1.406(3) . ?
C4 C5 1.434(3) . ?
C5 C6 1.349(4) . ?
C5 H5A 0.95 . ?
C6 C7 1.437(3) . ?
C6 H6A 0.95 . ?
C7 C11 1.405(3) . ?
C7 C8 1.408(3) . ?
C8 C9 1.356(3) . ?
C8 H8A 0.95 . ?
C9 C10 1.407(3) . ?
C9 H9A 0.95 . ?
C10 H10A 0.95 . ?
C11 C12 1.437(3) . ?
C13 C14 1.398(3) . ?
C13 H13A 0.95 . ?
C14 C15 1.368(3) . ?
C14 H14A 0.95 . ?
C15 C16 1.411(3) . ?
C15 H15A 0.95 . ?
C16 C24 1.406(3) . ?
C16 C17 1.430(3) . ?
C17 C18 1.352(4) . ?
C17 H17A 0.95 . ?
C18 C19 1.432(3) . ?
C18 H18A 0.95 . ?
C19 C20 1.404(3) . ?
C19 C23 1.408(3) . ?
C20 C21 1.364(4) . ?
C20 H20A 0.95 . ?
C21 C22 1.404(3) . ?
C21 H21A 0.95 . ?
C22 H22A 0.95 . ?
C23 C24 1.441(3) . ?
C25 C26 1.400(3) . ?
C25 H25A 0.95 . ?
C26 C27 1.364(3) . ?
C26 H26A 0.95 . ?
C27 C28 1.401(3) . ?
C27 H27A 0.95 . ?
C28 C36 1.401(3) . ?
C28 C29 1.433(3) . ?
C29 C30 1.350(3) . ?
C29 H29A 0.95 . ?
C30 C31 1.435(3) . ?
C30 H30A 0.95 . ?
C31 C32 1.404(3) . ?
C31 C35 1.404(3) . ?
C32 C33 1.371(3) . ?
C32 H32A 0.95 . ?
C33 C34 1.399(3) . ?
C33 H33A 0.95 . ?
C34 H34A 0.95 . ?
C35 C36 1.436(3) . ?
